data_7153775
loop_
_publ_author_name
'Biet, Thomas'
'Avarvari, Narcis'

_publ_section_title
;
 Tetrathiafulvalene mono- and bis-1,2,3-triazole precursors by click
 chemistry: structural diversity and reactivity.
;
_journal_issue 20
_journal_name_full 'Organic &amp; biomolecular chemistry'
_journal_page_first 3167
_journal_page_last 3174
_journal_paper_doi 10.1039/c4ob00148f
_journal_volume 12
_journal_year 2014
_chemical_formula_moiety 'C18 H24 S4 Si2'
_chemical_formula_sum 'C18 H24 S4 Si2'
_chemical_formula_weight 424.79
_chemical_name_systematic
;
 ?
;
_space_group_IT_number 2
_symmetry_cell_setting triclinic
_symmetry_space_group_name_Hall '-P 1'
_symmetry_space_group_name_H-M 'P -1'
_atom_sites_solution_hydrogens geom
_atom_sites_solution_primary direct
_atom_sites_solution_secondary difmap
_audit_creation_method SHELXL-97
_cell_angle_alpha 94.79(3)
_cell_angle_beta 96.73(2)
_cell_angle_gamma 92.57(2)
_cell_formula_units_Z 2
_cell_length_a 6.3081(14)
_cell_length_b 8.1474(16)
_cell_length_c 22.670(5)
_cell_measurement_reflns_used 3148
_cell_measurement_temperature 293(2)
_cell_measurement_theta_max 22.99
_cell_measurement_theta_min 3.87
_cell_volume 1151.3(4)
_computing_cell_refinement 'Dirax/1sq (Duisenberg & Schreurs, 1989-2000)'
_computing_data_collection KappaCCD
_computing_data_reduction 'Denzo and Scalepak'
_computing_structure_refinement 'SHELXL-97 (Sheldrick, 1997)'
_computing_structure_solution 'SHELXL-97 (Sheldrick, 1990)'
_diffrn_ambient_temperature 293(2)
_diffrn_measured_fraction_theta_full 0.989
_diffrn_measured_fraction_theta_max 0.989
_diffrn_measurement_device_type area_detector
_diffrn_measurement_method CCD
_diffrn_radiation_monochromator graphite
_diffrn_radiation_source 'fine-focus sealed tube'
_diffrn_radiation_type MoK\a
_diffrn_radiation_wavelength 0.71073
_diffrn_reflns_av_R_equivalents 0.0799
_diffrn_reflns_av_sigmaI/netI 0.0768
_diffrn_reflns_limit_h_max 6
_diffrn_reflns_limit_h_min -6
_diffrn_reflns_limit_k_max 8
_diffrn_reflns_limit_k_min -8
_diffrn_reflns_limit_l_max 24
_diffrn_reflns_limit_l_min -23
_diffrn_reflns_number 12528
_diffrn_reflns_theta_full 22.99
_diffrn_reflns_theta_max 22.99
_diffrn_reflns_theta_min 3.87
_exptl_absorpt_coefficient_mu 0.516
_exptl_absorpt_correction_T_max 0.7449
_exptl_absorpt_correction_T_min 0.6851
_exptl_absorpt_correction_type multi-scan
_exptl_absorpt_process_details sadabs
_exptl_crystal_colour purple
_exptl_crystal_density_diffrn 1.225
_exptl_crystal_density_meas ?
_exptl_crystal_density_method 'not measured'
_exptl_crystal_description sheet
_exptl_crystal_F_000 448
_exptl_crystal_size_max 0.5
_exptl_crystal_size_mid 0.4
_exptl_crystal_size_min 0.02
_refine_diff_density_max 0.305
_refine_diff_density_min -0.256
_refine_diff_density_rms 0.060
_refine_ls_extinction_method none
_refine_ls_goodness_of_fit_ref 1.072
_refine_ls_hydrogen_treatment constr
_refine_ls_matrix_type full
_refine_ls_number_parameters 217
_refine_ls_number_reflns 3148
_refine_ls_number_restraints 0
_refine_ls_restrained_S_all 1.072
_refine_ls_R_factor_all 0.1165
_refine_ls_R_factor_gt 0.0555
_refine_ls_shift/su_max 0.000
_refine_ls_shift/su_mean 0.000
_refine_ls_structure_factor_coef Fsqd
_refine_ls_weighting_details 'calc w=1/[\s^2^(Fo^2^)+(0.0233P)^2^+1.7345P] where P=(Fo^2^+2Fc^2^)/3'
_refine_ls_weighting_scheme calc
_refine_ls_wR_factor_gt 0.0943
_refine_ls_wR_factor_ref 0.1139
_reflns_number_gt 1929
_reflns_number_total 3148
_reflns_threshold_expression >2sigma(I)
_cod_data_source_file c4ob00148f2.cif
_cod_data_source_block 5
_cod_depositor_comments
;Adding full bibliography for 7153774--7153777.cif.

The following automatic conversions were performed:

'_exptl_crystal_density_meas' value 'not measured' was changed to '?'
- the value is perceived as not measured.

Automatic conversion script
Id: cif_fix_values 3008 2015-01-20 13:52:24Z robertas 
;
_cod_original_sg_symbol_H-M P-1
_cod_database_code 7153775

loop_
_symmetry_equiv_pos_as_xyz
'x, y, z'
'-x, -y, -z'

loop_
_atom_site_label
_atom_site_type_symbol
_atom_site_fract_x
_atom_site_fract_y
_atom_site_fract_z
_atom_site_U_iso_or_equiv
_atom_site_adp_type
_atom_site_occupancy
_atom_site_symmetry_multiplicity
_atom_site_calc_flag
_atom_site_refinement_flags
Si1 Si 0.5275(3) -0.2973(2) 0.79575(7) 0.0522(5) Uani 1 1 d .
Si2 Si 1.3027(3) 0.2249(2) 0.90726(6) 0.0538(5) Uani 1 1 d .
S1 S 0.7779(2) 0.15652(18) 0.49008(6) 0.0485(4) Uani 1 1 d .
S2 S 0.6880(2) 0.12333(19) 0.62666(6) 0.0519(4) Uani 1 1 d .
S3 S 1.1886(2) 0.33683(18) 0.53189(6) 0.0504(4) Uani 1 1 d .
S4 S 1.0921(2) 0.31498(19) 0.66979(6) 0.0534(4) Uani 1 1 d .
C1 C 0.9376(9) 0.2115(7) 0.4355(2) 0.0437(14) Uani 1 1 d .
C2 C 1.1244(8) 0.2935(6) 0.4546(2) 0.0419(13) Uani 1 1 d .
C3 C 0.9568(8) 0.2367(6) 0.5511(2) 0.0389(13) Uani 1 1 d .
C4 C 0.9178(8) 0.2257(6) 0.6075(2) 0.0405(13) Uani 1 1 d .
C5 C 0.8031(8) 0.1006(6) 0.7002(2) 0.0400(13) Uani 1 1 d .
C6 C 0.9832(8) 0.1909(6) 0.7202(2) 0.0381(13) Uani 1 1 d .
C7 C 0.8406(9) 0.1682(8) 0.3718(2) 0.0640(18) Uani 1 1 d .
H7A H 0.7048 0.1095 0.3712 0.096 Uiso 1 1 calc R
H7B H 0.9342 0.0999 0.3514 0.096 Uiso 1 1 calc R
H7C H 0.8210 0.2674 0.3523 0.096 Uiso 1 1 calc R
C8 C 1.2836(9) 0.3603(8) 0.4170(2) 0.0641(18) Uani 1 1 d .
H8A H 1.4038 0.4137 0.4424 0.096 Uiso 1 1 calc R
H8B H 1.2175 0.4385 0.3923 0.096 Uiso 1 1 calc R
H8C H 1.3312 0.2713 0.3922 0.096 Uiso 1 1 calc R
C9 C 0.7008(8) -0.0155(7) 0.7329(2) 0.0451(14) Uani 1 1 d .
C10 C 0.6235(9) -0.1217(8) 0.7583(2) 0.0603(17) Uani 1 1 d .
C11 C 1.0889(9) 0.1996(6) 0.7797(2) 0.0464(14) Uani 1 1 d .
C12 C 1.1764(9) 0.2096(7) 0.8300(2) 0.0529(15) Uani 1 1 d .
C13 C 0.6045(10) -0.4884(8) 0.7557(3) 0.081(2) Uani 1 1 d .
H13A H 0.5559 -0.5822 0.7743 0.121 Uiso 1 1 calc R
H13B H 0.7573 -0.4866 0.7569 0.121 Uiso 1 1 calc R
H13C H 0.5404 -0.4955 0.7149 0.121 Uiso 1 1 calc R
C14 C 0.2319(9) -0.2948(8) 0.7943(3) 0.0708(18) Uani 1 1 d .
H14A H 0.1813 -0.3861 0.8140 0.106 Uiso 1 1 calc R
H14B H 0.1660 -0.3035 0.7537 0.106 Uiso 1 1 calc R
H14C H 0.1958 -0.1934 0.8145 0.106 Uiso 1 1 calc R
C15 C 0.6631(10) -0.2731(8) 0.8738(2) 0.078(2) Uani 1 1 d .
H15A H 0.6163 -0.3626 0.8950 0.117 Uiso 1 1 calc R
H15B H 0.6279 -0.1705 0.8933 0.117 Uiso 1 1 calc R
H15C H 0.8151 -0.2738 0.8734 0.117 Uiso 1 1 calc R
C16 C 1.2091(11) 0.0438(8) 0.9428(3) 0.084(2) Uani 1 1 d .
H16A H 1.2750 0.0495 0.9833 0.126 Uiso 1 1 calc R
H16B H 1.2471 -0.0551 0.9214 0.126 Uiso 1 1 calc R
H16C H 1.0566 0.0429 0.9421 0.126 Uiso 1 1 calc R
C17 C 1.2189(10) 0.4162(8) 0.9461(3) 0.084(2) Uani 1 1 d .
H17A H 1.2836 0.4267 0.9868 0.125 Uiso 1 1 calc R
H17B H 1.0661 0.4111 0.9449 0.125 Uiso 1 1 calc R
H17C H 1.2636 0.5097 0.9266 0.125 Uiso 1 1 calc R
C18 C 1.5962(9) 0.2305(8) 0.9068(3) 0.0760(19) Uani 1 1 d .
H18A H 1.6652 0.2376 0.9471 0.114 Uiso 1 1 calc R
H18B H 1.6409 0.3249 0.8878 0.114 Uiso 1 1 calc R
H18C H 1.6348 0.1319 0.8854 0.114 Uiso 1 1 calc R

loop_
_atom_site_aniso_label
_atom_site_aniso_U_11
_atom_site_aniso_U_22
_atom_site_aniso_U_33
_atom_site_aniso_U_23
_atom_site_aniso_U_13
_atom_site_aniso_U_12
Si1 0.0526(10) 0.0552(11) 0.0490(10) 0.0075(8) 0.0092(8) -0.0085(8)
Si2 0.0521(10) 0.0719(12) 0.0347(9) 0.0065(8) -0.0042(7) -0.0036(9)
S1 0.0457(9) 0.0639(11) 0.0346(8) 0.0049(7) 0.0000(6) -0.0003(7)
S2 0.0485(9) 0.0703(11) 0.0344(8) 0.0092(7) -0.0023(6) -0.0122(8)
S3 0.0522(9) 0.0549(10) 0.0430(9) 0.0068(7) 0.0029(7) -0.0062(8)
S4 0.0618(10) 0.0607(10) 0.0342(8) 0.0047(7) -0.0006(7) -0.0199(8)
C1 0.048(4) 0.049(4) 0.035(3) 0.004(3) 0.008(3) 0.018(3)
C2 0.049(4) 0.046(4) 0.034(3) 0.011(3) 0.007(3) 0.020(3)
C3 0.045(3) 0.038(3) 0.034(3) 0.007(2) 0.003(2) 0.005(3)
C4 0.047(3) 0.042(3) 0.031(3) 0.004(2) 0.000(2) -0.002(3)
C5 0.047(3) 0.043(3) 0.030(3) 0.006(2) 0.006(2) 0.004(3)
C6 0.048(3) 0.038(3) 0.028(3) 0.003(2) 0.002(2) 0.002(3)
C7 0.063(4) 0.097(5) 0.031(3) 0.005(3) 0.001(3) 0.019(4)
C8 0.060(4) 0.082(5) 0.059(4) 0.031(3) 0.021(3) 0.020(3)
C9 0.041(3) 0.051(4) 0.041(3) -0.001(3) 0.002(3) 0.000(3)
C10 0.059(4) 0.073(5) 0.048(4) 0.009(3) 0.005(3) -0.009(3)
C11 0.052(4) 0.049(4) 0.039(4) 0.004(3) 0.008(3) 0.000(3)
C12 0.059(4) 0.061(4) 0.037(4) 0.010(3) 0.002(3) -0.006(3)
C13 0.078(5) 0.073(5) 0.090(5) -0.006(4) 0.021(4) -0.008(4)
C14 0.065(4) 0.085(5) 0.063(4) 0.008(3) 0.014(3) -0.001(4)
C15 0.085(5) 0.086(5) 0.060(4) 0.021(4) -0.005(3) -0.013(4)
C16 0.094(5) 0.105(6) 0.055(4) 0.028(4) 0.010(4) -0.011(4)
C17 0.085(5) 0.109(6) 0.052(4) -0.016(4) 0.008(4) 0.002(4)
C18 0.061(4) 0.080(5) 0.084(5) 0.011(4) -0.005(3) -0.003(4)

loop_
_atom_type_symbol
_atom_type_description
_atom_type_scat_dispersion_real
_atom_type_scat_dispersion_imag
_atom_type_scat_source
C C 0.0033 0.0016 'International Tables Vol C Tables 4.2.6.8 and 6.1.1.4'
H H 0.0000 0.0000 'International Tables Vol C Tables 4.2.6.8 and 6.1.1.4'
Si Si 0.0817 0.0704 'International Tables Vol C Tables 4.2.6.8 and 6.1.1.4'
S S 0.1246 0.1234 'International Tables Vol C Tables 4.2.6.8 and 6.1.1.4'

loop_
_geom_angle_atom_site_label_1
_geom_angle_atom_site_label_2
_geom_angle_atom_site_label_3
_geom_angle
C10 Si1 C13 107.8(3)
C10 Si1 C14 109.3(3)
C13 Si1 C14 111.1(3)
C10 Si1 C15 107.0(3)
C13 Si1 C15 110.5(3)
C14 Si1 C15 111.0(3)
C12 Si2 C16 108.4(3)
C12 Si2 C18 108.4(3)
C16 Si2 C18 111.0(3)
C12 Si2 C17 108.1(3)
C16 Si2 C17 109.8(3)
C18 Si2 C17 111.2(3)
C3 S1 C1 96.0(2)
C4 S2 C5 93.9(2)
C2 S3 C3 95.7(2)
C6 S4 C4 93.9(2)
C2 C1 C7 127.3(5)
C2 C1 S1 117.1(4)
C7 C1 S1 115.5(4)
C1 C2 C8 127.2(5)
C1 C2 S3 117.1(4)
C8 C2 S3 115.7(4)
C4 C3 S1 122.6(4)
C4 C3 S3 123.4(4)
S1 C3 S3 114.0(3)
C3 C4 S2 123.3(4)
C3 C4 S4 123.0(4)
S2 C4 S4 113.6(3)
C6 C5 C9 125.2(4)
C6 C5 S2 117.0(4)
C9 C5 S2 117.7(4)
C5 C6 C11 125.0(4)
C5 C6 S4 117.3(4)
C11 C6 S4 117.7(4)
C10 C9 C5 175.1(6)
C9 C10 Si1 174.3(6)
C12 C11 C6 178.9(6)
C11 C12 Si2 178.5(5)

loop_
_geom_bond_atom_site_label_1
_geom_bond_atom_site_label_2
_geom_bond_distance
Si1 C10 1.839(6)
Si1 C13 1.849(6)
Si1 C14 1.863(6)
Si1 C15 1.864(6)
Si2 C12 1.828(6)
Si2 C16 1.845(6)
Si2 C18 1.851(6)
Si2 C17 1.853(6)
S1 C3 1.741(5)
S1 C1 1.758(5)
S2 C4 1.757(5)
S2 C5 1.767(5)
S3 C2 1.754(5)
S3 C3 1.759(5)
S4 C6 1.765(5)
S4 C4 1.767(5)
C1 C2 1.335(7)
C1 C7 1.508(7)
C2 C8 1.504(7)
C3 C4 1.339(6)
C5 C6 1.336(6)
C5 C9 1.425(7)
C6 C11 1.429(7)
C9 C10 1.196(7)
C11 C12 1.202(7)
